data_1565842
loop_
_publ_author_name
'Wang, Hui'
'Li, Xuan'
'Cheng, Hao'
'Li, Ya-Jun'
'Song, Xue-Qin'
'Wang, Li'

_publ_section_title
;
 Two luminescent film sensors constructed from new lanthanide coordination
 polymers for ratiometric detection of Zn2+ and NH3 in water and their
 white emission properties
;
_journal_issue 6
_journal_name_full 'Polymer Chemistry'
_journal_page_first 778
_journal_page_last 793
_journal_paper_doi 10.1039/D1PY01492G
_journal_volume 13
_journal_year 2022
_chemical_formula_moiety 'C51 H46 Gd N7 O15'
_chemical_formula_sum 'C51 H46 Gd N7 O15'
_chemical_formula_weight 1154.20
_space_group_crystal_system monoclinic
_space_group_IT_number 14
_space_group_name_Hall '-P 2ybc'
_space_group_name_H-M_alt 'P 1 21/c 1'
_atom_sites_solution_hydrogens geom
_audit_creation_date 2020-11-17
_audit_creation_method
;
Olex2 1.2
(compiled 2018.05.29 svn.r3508 for OlexSys, GUI svn.r5506)
;
_audit_update_record
;
2021-10-19 deposited with the CCDC.	2021-12-27 downloaded from the CCDC.
;
_cell_angle_alpha 90
_cell_angle_beta 95.103(2)
_cell_angle_gamma 90
_cell_formula_units_Z 4
_cell_length_a 10.1478(4)
_cell_length_b 20.3871(9)
_cell_length_c 27.1677(14)
_cell_measurement_reflns_used 9821
_cell_measurement_temperature 100(2)
_cell_measurement_theta_max 25.68
_cell_measurement_theta_min 2.25
_cell_volume 5598.3(4)
_computing_cell_refinement 'SAINT V8.38A (?, 2016)'
_computing_data_reduction 'SAINT V8.38A (?, 2016)'
_computing_molecular_graphics 'Olex2 (Dolomanov et al., 2009)'
_computing_publication_material 'Olex2 (Dolomanov et al., 2009)'
_computing_structure_refinement 'ShelXL (Sheldrick, 2015)'
_diffrn_ambient_temperature 100.0
_diffrn_measured_fraction_theta_full 0.999
_diffrn_measured_fraction_theta_max 0.998
_diffrn_measurement_device_type 'Bruker APEX-II CCD'
_diffrn_measurement_method '\f and \w scans'
_diffrn_radiation_type MoK\a
_diffrn_radiation_wavelength 0.71073
_diffrn_reflns_av_R_equivalents 0.0742
_diffrn_reflns_av_unetI/netI 0.0481
_diffrn_reflns_Laue_measured_fraction_full 0.999
_diffrn_reflns_Laue_measured_fraction_max 0.998
_diffrn_reflns_limit_h_max 12
_diffrn_reflns_limit_h_min -12
_diffrn_reflns_limit_k_max 24
_diffrn_reflns_limit_k_min -23
_diffrn_reflns_limit_l_max 33
_diffrn_reflns_limit_l_min -33
_diffrn_reflns_number 59283
_diffrn_reflns_point_group_measured_fraction_full 0.999
_diffrn_reflns_point_group_measured_fraction_max 0.998
_diffrn_reflns_theta_full 25.242
_diffrn_reflns_theta_max 25.726
_diffrn_reflns_theta_min 2.249
_diffrn_standards_number 0
_exptl_absorpt_coefficient_mu 1.253
_exptl_absorpt_correction_T_max 0.7453
_exptl_absorpt_correction_T_min 0.6522
_exptl_absorpt_correction_type none
_exptl_absorpt_process_details
;
SADABS-2016/2 (Bruker,2016/2) was used for absorption correction.
wR2(int) was 0.1099 before and 0.0809 after correction.
The Ratio of minimum to maximum transmission is 0.8751.
The \l/2 correction factor is Not present.
;
_exptl_crystal_colour colorless
_exptl_crystal_density_diffrn 1.369
_exptl_crystal_description block
_exptl_crystal_F_000 2340
_exptl_crystal_size_max 0.24
_exptl_crystal_size_mid 0.18
_exptl_crystal_size_min 0.16
_refine_diff_density_max 0.353
_refine_diff_density_min -0.782
_refine_diff_density_rms 0.077
_refine_ls_extinction_method none
_refine_ls_goodness_of_fit_ref 1.018
_refine_ls_hydrogen_treatment constr
_refine_ls_matrix_type full
_refine_ls_number_parameters 667
_refine_ls_number_reflns 10661
_refine_ls_number_restraints 0
_refine_ls_restrained_S_all 1.018
_refine_ls_R_factor_all 0.0393
_refine_ls_R_factor_gt 0.0285
_refine_ls_shift/su_max 0.002
_refine_ls_shift/su_mean 0.000
_refine_ls_structure_factor_coef Fsqd
_refine_ls_weighting_details 'w=1/[\s^2^(Fo^2^)+(0.0177P)^2^+2.9623P] where P=(Fo^2^+2Fc^2^)/3'
_refine_ls_weighting_scheme calc
_refine_ls_wR_factor_gt 0.0602
_refine_ls_wR_factor_ref 0.0646
_reflns_Friedel_coverage 0.000
_reflns_number_gt 8897
_reflns_number_total 10661
_reflns_threshold_expression 'I > 2\s(I)'
_cod_data_source_file d1py01492g2.cif
_cod_data_source_block gd_sq
_cod_depositor_comments 'Adding full bibliography for 1565841--1565843.cif.'
_cod_database_code 1565842
_shelx_shelxl_version_number 2014/7
_shelx_space_group_comment
;
The symmetry employed for this shelxl refinement is uniquely defined
by the following loop, which should always be used as a source of
symmetry information in preference to the above space-group names.
They are only intended as comments.
;
_olex2_refinement_description
;
1. Fixed Uiso
 At 1.2 times of:
  All C(H) groups, All C(H,H) groups, All N(H) groups
2.a Secondary CH2 refined with riding coordinates:
 C7(H7A,H7B), C15(H15A,H15B), C22(H22A,H22B), C30(H30A,H30B), C37(H37A,H37B),
 C45(H45A,H45B)
2.b Aromatic/amide H refined with riding coordinates:
 N2(H2), N3(H3), N4(H4), C3(H3A), C4(H4A), C5(H5), C6(H6), C9(H9), C10(H10),
 C11(H11), C12(H12), C17(H17), C18(H18), C19(H19), C20(H20), C21(H21), C24(H24),
  C25(H25), C26(H26), C27(H27), C32(H32), C33(H33), C34(H34), C35(H35),
 C36(H36), C39(H39), C40(H40), C41(H41), C42(H42), C47(H47), C48(H48), C49(H49),
  C50(H50), C51(H51)
;
_platon_squeeze_void_probe_radius 1.20
_olex2_submission_special_instructions 'No special instructions were received'

loop_
_space_group_symop_operation_xyz
'x, y, z'
'-x, y+1/2, -z+1/2'
'-x, -y, -z'
'x, -y-1/2, z-1/2'

loop_
_atom_site_label
_atom_site_type_symbol
_atom_site_fract_x
_atom_site_fract_y
_atom_site_fract_z
_atom_site_U_iso_or_equiv
_atom_site_adp_type
_atom_site_occupancy
_atom_site_site_symmetry_order
_atom_site_calc_flag
_atom_site_refinement_flags_posn
_atom_site_refinement_flags_adp
_atom_site_refinement_flags_occupancy
_atom_site_disorder_assembly
_atom_site_disorder_group
Gd1 Gd 0.66450(2) 0.88152(2) 0.69979(2) 0.01244(4) Uani 1 1 d . . . . .
O1 O 0.21412(15) 0.66525(8) 0.72033(7) 0.0140(4) Uani 1 1 d . . . . .
O2 O 0.48103(17) 0.81890(9) 0.71418(7) 0.0202(4) Uani 1 1 d . . . . .
O3 O 0.03747(16) 0.59568(9) 0.58522(7) 0.0156(4) Uani 1 1 d . . . . .
O4 O -0.18494(16) 0.55961(10) 0.45184(7) 0.0205(4) Uani 1 1 d . . . . .
O5 O 0.03047(15) 0.48677(8) 0.67619(7) 0.0161(4) Uani 1 1 d . . . . .
O6 O 0.26437(16) 0.35165(9) 0.71785(7) 0.0153(4) Uani 1 1 d . . . . .
O7 O 0.49519(17) 0.96499(9) 0.67612(7) 0.0196(4) Uani 1 1 d . . . . .
O8 O 0.54074(18) 0.95008(9) 0.75477(7) 0.0220(4) Uani 1 1 d . . . . .
O9 O 0.37532(19) 1.01321(11) 0.72872(9) 0.0337(5) Uani 1 1 d . . . . .
O10 O 0.56576(18) 0.84559(10) 0.61761(8) 0.0247(5) Uani 1 1 d . . . . .
O11 O 0.72389(18) 0.91673(10) 0.61841(8) 0.0267(5) Uani 1 1 d . . . . .
O12 O 0.6324(3) 0.88154(15) 0.54813(9) 0.0570(8) Uani 1 1 d . . . . .
O13 O 0.91167(17) 0.89337(8) 0.70040(7) 0.0184(4) Uani 1 1 d . . . . .
O14 O 0.79728(17) 0.97978(9) 0.71358(8) 0.0223(5) Uani 1 1 d . . . . .
O15 O 1.00925(18) 0.98903(10) 0.70545(8) 0.0275(5) Uani 1 1 d . . . . .
N1 N -0.2225(2) 0.77242(11) 0.68549(9) 0.0165(5) Uani 1 1 d . . . . .
N2 N 0.2705(2) 0.79058(11) 0.69100(9) 0.0180(5) Uani 1 1 d . . . . .
H2 H 0.2085 0.7605 0.6920 0.022 Uiso 1 1 calc R . . . .
N3 N -0.1975(2) 0.59293(12) 0.52963(9) 0.0202(5) Uani 1 1 d . . . . .
H3 H -0.1561 0.6048 0.5581 0.024 Uiso 1 1 calc R . . . .
N4 N 0.2400(2) 0.39404(11) 0.64104(9) 0.0171(5) Uani 1 1 d . . . . .
H4 H 0.1855 0.4131 0.6184 0.021 Uiso 1 1 calc R . . . .
N5 N 0.4666(2) 0.97756(11) 0.72009(9) 0.0215(5) Uani 1 1 d . . . . .
N6 N 0.6395(2) 0.88171(13) 0.59289(10) 0.0285(6) Uani 1 1 d . . . . .
N7 N 0.9106(2) 0.95523(11) 0.70636(9) 0.0195(5) Uani 1 1 d . . . . .
C1 C 0.0392(2) 0.60534(12) 0.67481(10) 0.0119(5) Uani 1 1 d . . . . .
C2 C -0.0524(2) 0.66474(12) 0.67674(10) 0.0144(6) Uani 1 1 d . . . . .
C3 C -0.1253(2) 0.67250(13) 0.71770(11) 0.0176(6) Uani 1 1 d . . . . .
H3A H -0.1184 0.6410 0.7436 0.021 Uiso 1 1 calc R . . . .
C4 C -0.2069(3) 0.72602(13) 0.72028(11) 0.0191(6) Uani 1 1 d . . . . .
H4A H -0.2552 0.7303 0.7485 0.023 Uiso 1 1 calc R . . . .
C5 C -0.1533(2) 0.76468(13) 0.64587(11) 0.0178(6) Uani 1 1 d . . . . .
H5 H -0.1625 0.7970 0.6206 0.021 Uiso 1 1 calc R . . . .
C6 C -0.0687(2) 0.71186(13) 0.63990(10) 0.0160(6) Uani 1 1 d . . . . .
H6 H -0.0229 0.7082 0.6110 0.019 Uiso 1 1 calc R . . . .
C7 C 0.1389(2) 0.60507(12) 0.72069(10) 0.0143(6) Uani 1 1 d . . . . .
H7A H 0.0919 0.6025 0.7510 0.017 Uiso 1 1 calc R . . . .
H7B H 0.1985 0.5667 0.7199 0.017 Uiso 1 1 calc R . . . .
C8 C 0.3185(2) 0.67077(13) 0.75594(10) 0.0136(5) Uani 1 1 d . . . . .
C9 C 0.3457(2) 0.62333(13) 0.79207(10) 0.0164(6) Uani 1 1 d . . . . .
H9 H 0.2908 0.5856 0.7927 0.020 Uiso 1 1 calc R . . . .
C10 C 0.4529(3) 0.63061(13) 0.82746(11) 0.0201(6) Uani 1 1 d . . . . .
H10 H 0.4716 0.5976 0.8517 0.024 Uiso 1 1 calc R . . . .
C11 C 0.5317(3) 0.68564(14) 0.82724(11) 0.0214(6) Uani 1 1 d . . . . .
H11 H 0.6035 0.6912 0.8518 0.026 Uiso 1 1 calc R . . . .
C12 C 0.5056(2) 0.73282(13) 0.79091(10) 0.0162(6) Uani 1 1 d . . . . .
H12 H 0.5609 0.7704 0.7908 0.019 Uiso 1 1 calc R . . . .
C13 C 0.4000(2) 0.72663(12) 0.75455(10) 0.0132(5) Uani 1 1 d . . . . .
C14 C 0.3845(2) 0.78113(13) 0.71782(10) 0.0155(6) Uani 1 1 d . . . . .
C15 C 0.2419(3) 0.84868(14) 0.65968(11) 0.0234(6) Uani 1 1 d . . . . .
H15A H 0.3259 0.8716 0.6549 0.028 Uiso 1 1 calc R . . . .
H15B H 0.1854 0.8792 0.6768 0.028 Uiso 1 1 calc R . . . .
C16 C 0.1732(3) 0.83146(14) 0.60972(11) 0.0213(6) Uani 1 1 d . . . . .
C17 C 0.2211(3) 0.78298(15) 0.58010(12) 0.0278(7) Uani 1 1 d . . . . .
H17 H 0.2985 0.7593 0.5915 0.033 Uiso 1 1 calc R . . . .
C18 C 0.1573(3) 0.76862(17) 0.53389(13) 0.0363(8) Uani 1 1 d . . . . .
H18 H 0.1903 0.7350 0.5141 0.044 Uiso 1 1 calc R . . . .
C19 C 0.0452(3) 0.80373(19) 0.51686(14) 0.0429(9) Uani 1 1 d . . . . .
H19 H 0.0011 0.7941 0.4854 0.051 Uiso 1 1 calc R . . . .
C20 C -0.0019(3) 0.85225(19) 0.54547(13) 0.0394(9) Uani 1 1 d . . . . .
H20 H -0.0782 0.8764 0.5335 0.047 Uiso 1 1 calc R . . . .
C21 C 0.0608(3) 0.86659(15) 0.59192(12) 0.0263(7) Uani 1 1 d . . . . .
H21 H 0.0271 0.9003 0.6115 0.032 Uiso 1 1 calc R . . . .
C22 C 0.1217(2) 0.60427(13) 0.63037(10) 0.0140(6) Uani 1 1 d . . . . .
H22A H 0.1713 0.6459 0.6289 0.017 Uiso 1 1 calc R . . . .
H22B H 0.1866 0.5679 0.6341 0.017 Uiso 1 1 calc R . . . .
C23 C 0.0995(2) 0.59343(13) 0.54208(10) 0.0148(5) Uani 1 1 d . . . . .
C24 C 0.2363(2) 0.59937(14) 0.54182(11) 0.0205(6) Uani 1 1 d . . . . .
H24 H 0.2903 0.6048 0.5720 0.025 Uiso 1 1 calc R . . . .
C25 C 0.2930(3) 0.59732(15) 0.49740(12) 0.0249(7) Uani 1 1 d . . . . .
H25 H 0.3860 0.6022 0.4972 0.030 Uiso 1 1 calc R . . . .
C26 C 0.2164(3) 0.58828(15) 0.45339(11) 0.0251(7) Uani 1 1 d . . . . .
H26 H 0.2560 0.5871 0.4230 0.030 Uiso 1 1 calc R . . . .
C27 C 0.0813(2) 0.58096(14) 0.45411(11) 0.0202(6) Uani 1 1 d . . . . .
H27 H 0.0287 0.5737 0.4239 0.024 Uiso 1 1 calc R . . . .
C28 C 0.0203(2) 0.58395(13) 0.49790(10) 0.0144(6) Uani 1 1 d . . . . .
C29 C -0.1282(2) 0.57746(13) 0.49181(10) 0.0170(6) Uani 1 1 d . . . . .
C30 C -0.3428(2) 0.59026(17) 0.52401(11) 0.0247(7) Uani 1 1 d . . . . .
H30A H -0.3721 0.5475 0.5097 0.030 Uiso 1 1 calc R . . . .
H30B H -0.3776 0.6253 0.5012 0.030 Uiso 1 1 calc R . . . .
C31 C -0.3959(2) 0.59905(14) 0.57345(10) 0.0189(6) Uani 1 1 d . . . . .
C32 C -0.4200(2) 0.66123(14) 0.59158(12) 0.0233(7) Uani 1 1 d . . . . .
H32 H -0.4076 0.6988 0.5718 0.028 Uiso 1 1 calc R . . . .
C33 C -0.4620(3) 0.66875(15) 0.63855(12) 0.0275(7) Uani 1 1 d . . . . .
H33 H -0.4781 0.7114 0.6508 0.033 Uiso 1 1 calc R . . . .
C34 C -0.4804(3) 0.61421(15) 0.66755(12) 0.0260(7) Uani 1 1 d . . . . .
H34 H -0.5073 0.6195 0.6999 0.031 Uiso 1 1 calc R . . . .
C35 C -0.4597(3) 0.55248(15) 0.64954(11) 0.0248(7) Uani 1 1 d . . . . .
H35 H -0.4740 0.5151 0.6692 0.030 Uiso 1 1 calc R . . . .
C36 C -0.4179(2) 0.54457(14) 0.60249(11) 0.0218(6) Uani 1 1 d . . . . .
H36 H -0.4042 0.5017 0.5901 0.026 Uiso 1 1 calc R . . . .
C37 C -0.0493(2) 0.54466(12) 0.67633(10) 0.0149(6) Uani 1 1 d . . . . .
H37A H -0.0972 0.5456 0.7065 0.018 Uiso 1 1 calc R . . . .
H37B H -0.1154 0.5445 0.6473 0.018 Uiso 1 1 calc R . . . .
C38 C -0.0336(2) 0.42839(13) 0.68170(10) 0.0139(5) Uani 1 1 d . . . . .
C39 C -0.1685(2) 0.42289(13) 0.68726(10) 0.0173(6) Uani 1 1 d . . . . .
H39 H -0.2220 0.4611 0.6879 0.021 Uiso 1 1 calc R . . . .
C40 C -0.2242(2) 0.36123(14) 0.69188(11) 0.0205(6) Uani 1 1 d . . . . .
H40 H -0.3157 0.3576 0.6964 0.025 Uiso 1 1 calc R . . . .
C41 C -0.1488(3) 0.30504(14) 0.69005(12) 0.0251(7) Uani 1 1 d . . . . .
H41 H -0.1888 0.2630 0.6913 0.030 Uiso 1 1 calc R . . . .
C42 C -0.0138(2) 0.31088(13) 0.68638(11) 0.0196(6) Uani 1 1 d . . . . .
H42 H 0.0394 0.2726 0.6863 0.023 Uiso 1 1 calc R . . . .
C43 C 0.0440(2) 0.37185(13) 0.68290(10) 0.0141(5) Uani 1 1 d . . . . .
C44 C 0.1920(2) 0.37362(12) 0.68171(10) 0.0129(5) Uani 1 1 d . . . . .
C45 C 0.3777(2) 0.38698(14) 0.63119(10) 0.0182(6) Uani 1 1 d . . . . .
H45A H 0.4329 0.3829 0.6630 0.022 Uiso 1 1 calc R . . . .
H45B H 0.4060 0.4270 0.6144 0.022 Uiso 1 1 calc R . . . .
C46 C 0.4012(3) 0.32759(14) 0.59921(11) 0.0198(6) Uani 1 1 d . . . . .
C47 C 0.3005(3) 0.28969(15) 0.57596(12) 0.0257(7) Uani 1 1 d . . . . .
H47 H 0.2109 0.2991 0.5808 0.031 Uiso 1 1 calc R . . . .
C48 C 0.3306(3) 0.23770(16) 0.54537(13) 0.0360(8) Uani 1 1 d . . . . .
H48 H 0.2611 0.2122 0.5294 0.043 Uiso 1 1 calc R . . . .
C49 C 0.4604(3) 0.22297(17) 0.53814(13) 0.0408(9) Uani 1 1 d . . . . .
H49 H 0.4804 0.1877 0.5172 0.049 Uiso 1 1 calc R . . . .
C50 C 0.5603(3) 0.26013(17) 0.56166(14) 0.0363(8) Uani 1 1 d . . . . .
H50 H 0.6499 0.2501 0.5572 0.044 Uiso 1 1 calc R . . . .
C51 C 0.5312(3) 0.31156(15) 0.59150(12) 0.0268(7) Uani 1 1 d . . . . .
H51 H 0.6015 0.3368 0.6073 0.032 Uiso 1 1 calc R . . . .

loop_
_atom_site_aniso_label
_atom_site_aniso_U_11
_atom_site_aniso_U_22
_atom_site_aniso_U_33
_atom_site_aniso_U_23
_atom_site_aniso_U_13
_atom_site_aniso_U_12
Gd1 0.01324(6) 0.00977(7) 0.01422(7) -0.00136(6) 0.00070(4) -0.00046(5)
O1 0.0138(8) 0.0114(9) 0.0159(10) 0.0012(8) -0.0043(7) -0.0026(7)
O2 0.0152(9) 0.0200(10) 0.0251(12) 0.0028(9) 0.0000(8) -0.0056(8)
O3 0.0120(8) 0.0224(10) 0.0121(10) -0.0043(8) -0.0008(7) 0.0007(7)
O4 0.0154(9) 0.0302(11) 0.0155(11) 0.0015(9) -0.0013(8) -0.0017(8)
O5 0.0106(8) 0.0101(9) 0.0278(12) -0.0010(8) 0.0020(8) 0.0009(7)
O6 0.0157(8) 0.0153(9) 0.0144(10) 0.0008(8) -0.0016(7) 0.0016(7)
O7 0.0229(9) 0.0168(10) 0.0188(12) 0.0010(8) 0.0008(8) 0.0030(8)
O8 0.0281(10) 0.0209(10) 0.0168(11) 0.0006(9) 0.0016(8) 0.0083(8)
O9 0.0278(11) 0.0338(13) 0.0402(15) -0.0017(11) 0.0067(10) 0.0163(10)
O10 0.0285(10) 0.0223(11) 0.0223(12) -0.0040(9) -0.0039(9) -0.0041(9)
O11 0.0260(10) 0.0354(12) 0.0181(12) 0.0007(10) -0.0011(9) -0.0078(9)
O12 0.0670(17) 0.089(2) 0.0136(14) -0.0045(14) -0.0022(12) -0.0165(16)
O13 0.0197(9) 0.0118(10) 0.0240(12) -0.0015(8) 0.0031(8) -0.0002(7)
O14 0.0164(9) 0.0159(10) 0.0343(13) -0.0077(9) 0.0003(8) -0.0001(8)
O15 0.0220(10) 0.0253(11) 0.0353(14) -0.0005(10) 0.0038(9) -0.0134(9)
N1 0.0166(10) 0.0123(11) 0.0202(14) -0.0024(10) -0.0002(9) -0.0011(9)
N2 0.0175(11) 0.0133(11) 0.0226(14) 0.0056(10) -0.0012(9) -0.0025(9)
N3 0.0113(10) 0.0351(14) 0.0139(13) -0.0023(11) -0.0010(9) -0.0018(10)
N4 0.0123(10) 0.0225(13) 0.0164(13) 0.0044(10) 0.0001(9) 0.0021(9)
N5 0.0220(12) 0.0169(12) 0.0256(15) 0.0006(11) 0.0016(10) 0.0001(10)
N6 0.0316(13) 0.0344(15) 0.0189(15) -0.0041(12) -0.0003(11) 0.0010(12)
N7 0.0217(12) 0.0209(13) 0.0153(13) -0.0009(10) -0.0010(9) -0.0042(10)
C1 0.0119(11) 0.0090(13) 0.0146(14) -0.0003(10) -0.0006(10) 0.0005(9)
C2 0.0121(11) 0.0129(13) 0.0175(15) -0.0022(11) -0.0027(10) -0.0015(10)
C3 0.0205(13) 0.0138(14) 0.0185(16) 0.0006(11) 0.0023(11) 0.0032(11)
C4 0.0225(13) 0.0160(14) 0.0194(16) -0.0014(12) 0.0055(11) -0.0006(11)
C5 0.0200(13) 0.0150(14) 0.0182(16) 0.0020(11) -0.0003(11) -0.0002(11)
C6 0.0158(12) 0.0168(14) 0.0156(15) 0.0002(11) 0.0025(10) 0.0005(11)
C7 0.0151(12) 0.0085(13) 0.0184(15) 0.0022(11) -0.0027(10) -0.0033(10)
C8 0.0101(11) 0.0149(13) 0.0156(15) -0.0042(11) 0.0004(10) 0.0014(10)
C9 0.0205(13) 0.0117(13) 0.0167(15) 0.0008(11) -0.0004(11) -0.0025(11)
C10 0.0276(14) 0.0125(14) 0.0192(16) 0.0016(11) -0.0042(11) 0.0009(11)
C11 0.0198(13) 0.0203(15) 0.0220(17) -0.0042(12) -0.0092(12) -0.0027(11)
C12 0.0153(12) 0.0135(13) 0.0196(16) -0.0034(11) 0.0013(11) -0.0026(10)
C13 0.0124(11) 0.0124(13) 0.0150(15) -0.0019(11) 0.0024(10) 0.0022(10)
C14 0.0155(12) 0.0149(13) 0.0160(15) -0.0040(11) 0.0020(10) 0.0006(11)
C15 0.0227(14) 0.0186(15) 0.0276(18) 0.0081(13) -0.0044(12) -0.0016(12)
C16 0.0167(13) 0.0229(15) 0.0244(17) 0.0108(13) 0.0020(11) -0.0044(11)
C17 0.0267(15) 0.0317(18) 0.0253(18) 0.0081(14) 0.0049(13) 0.0043(13)
C18 0.0458(19) 0.039(2) 0.026(2) 0.0018(15) 0.0113(15) 0.0010(16)
C19 0.044(2) 0.059(3) 0.024(2) 0.0042(18) -0.0034(16) -0.0020(18)
C20 0.0254(15) 0.061(2) 0.031(2) 0.0076(18) -0.0040(14) 0.0086(16)
C21 0.0204(13) 0.0304(18) 0.0281(18) 0.0075(14) 0.0021(12) 0.0025(12)
C22 0.0122(11) 0.0152(14) 0.0142(14) -0.0035(11) -0.0021(10) -0.0003(10)
C23 0.0152(12) 0.0137(13) 0.0155(15) -0.0023(11) 0.0020(10) 0.0025(10)
C24 0.0131(12) 0.0273(16) 0.0205(16) -0.0046(12) -0.0009(11) 0.0005(11)
C25 0.0136(12) 0.0351(17) 0.0261(18) -0.0032(14) 0.0014(12) 0.0006(12)
C26 0.0184(13) 0.0369(18) 0.0207(17) -0.0029(14) 0.0063(12) 0.0025(13)
C27 0.0168(13) 0.0276(16) 0.0158(16) -0.0027(12) -0.0004(11) 0.0031(12)
C28 0.0145(12) 0.0130(13) 0.0156(15) 0.0014(11) 0.0015(10) 0.0015(10)
C29 0.0138(12) 0.0202(15) 0.0164(16) 0.0023(12) -0.0007(11) -0.0009(11)
C30 0.0100(12) 0.049(2) 0.0147(16) 0.0031(14) -0.0007(11) -0.0011(12)
C31 0.0070(11) 0.0330(17) 0.0163(15) -0.0002(12) -0.0006(10) 0.0000(11)
C32 0.0168(13) 0.0230(16) 0.0297(18) 0.0044(13) -0.0003(12) -0.0024(11)
C33 0.0209(14) 0.0259(16) 0.036(2) -0.0112(14) 0.0043(13) 0.0007(12)
C34 0.0208(13) 0.0350(18) 0.0232(17) -0.0069(14) 0.0076(12) -0.0020(13)
C35 0.0263(15) 0.0257(16) 0.0232(18) 0.0022(13) 0.0068(12) -0.0028(13)
C36 0.0171(13) 0.0225(15) 0.0261(18) -0.0062(13) 0.0038(12) 0.0018(11)
C37 0.0124(12) 0.0121(13) 0.0202(16) -0.0025(11) 0.0012(10) 0.0024(10)
C38 0.0167(12) 0.0138(13) 0.0110(14) -0.0011(11) 0.0001(10) -0.0009(10)
C39 0.0150(12) 0.0181(14) 0.0188(16) 0.0004(12) 0.0002(11) 0.0011(11)
C40 0.0145(12) 0.0227(15) 0.0241(17) 0.0039(12) 0.0017(11) -0.0025(11)
C41 0.0226(14) 0.0197(15) 0.0336(19) 0.0050(14) 0.0058(13) -0.0058(12)
C42 0.0179(13) 0.0147(14) 0.0261(17) 0.0035(12) 0.0021(11) 0.0016(11)
C43 0.0135(12) 0.0163(14) 0.0123(14) 0.0013(11) -0.0002(10) 0.0016(10)
C44 0.0152(12) 0.0066(12) 0.0166(14) -0.0005(11) -0.0010(10) 0.0007(10)
C45 0.0124(12) 0.0238(15) 0.0185(15) -0.0006(12) 0.0024(10) -0.0010(11)
C46 0.0216(13) 0.0230(15) 0.0151(16) 0.0032(12) 0.0028(11) -0.0019(12)
C47 0.0234(14) 0.0255(16) 0.0274(18) 0.0015(14) -0.0020(12) -0.0021(12)
C48 0.0433(19) 0.0281(18) 0.034(2) -0.0093(15) -0.0083(15) -0.0072(15)
C49 0.056(2) 0.036(2) 0.031(2) -0.0112(16) 0.0090(17) 0.0083(17)
C50 0.0310(17) 0.0351(19) 0.045(2) -0.0055(17) 0.0138(15) 0.0022(15)
C51 0.0234(14) 0.0308(17) 0.0269(18) -0.0013(14) 0.0074(13) -0.0017(13)

loop_
_atom_type_symbol
_atom_type_description
_atom_type_scat_dispersion_real
_atom_type_scat_dispersion_imag
_atom_type_scat_source
C C 0.0033 0.0016 'International Tables Vol C Tables 4.2.6.8 and 6.1.1.4'
H H 0.0000 0.0000 'International Tables Vol C Tables 4.2.6.8 and 6.1.1.4'
Gd Gd -0.1653 3.9035 'International Tables Vol C Tables 4.2.6.8 and 6.1.1.4'
N N 0.0061 0.0033 'International Tables Vol C Tables 4.2.6.8 and 6.1.1.4'
O O 0.0106 0.0060 'International Tables Vol C Tables 4.2.6.8 and 6.1.1.4'

loop_
_geom_angle_atom_site_label_1
_geom_angle_atom_site_label_2
_geom_angle_atom_site_label_3
_geom_angle
_geom_angle_site_symmetry_1
_geom_angle_site_symmetry_3
_geom_angle_publ_flag
O2 Gd1 O6 83.17(6) . 2_656 ?
O2 Gd1 O7 82.68(6) . . ?
O2 Gd1 O8 75.55(7) . . ?
O2 Gd1 O10 73.89(7) . . ?
O2 Gd1 O11 125.37(7) . . ?
O2 Gd1 O13 149.97(6) . . ?
O2 Gd1 O14 150.71(7) . . ?
O2 Gd1 N1 85.65(7) . 1_655 ?
O2 Gd1 N5 76.05(7) . . ?
O2 Gd1 N6 99.79(7) . . ?
O2 Gd1 N7 166.55(7) . . ?
O6 Gd1 O7 124.83(6) 2_656 . ?
O6 Gd1 O8 72.71(6) 2_656 . ?
O6 Gd1 O10 147.23(6) 2_656 . ?
O6 Gd1 O11 148.09(6) 2_656 . ?
O6 Gd1 O13 78.40(6) 2_656 . ?
O6 Gd1 O14 87.02(7) 2_656 . ?
O6 Gd1 N1 79.41(7) 2_656 1_655 ?
O6 Gd1 N5 98.76(7) 2_656 . ?
O6 Gd1 N6 160.19(7) 2_656 . ?
O6 Gd1 N7 83.51(6) 2_656 . ?
O7 Gd1 O8 52.13(6) . . ?
O7 Gd1 O10 75.64(6) . . ?
O7 Gd1 O13 127.35(6) . . ?
O7 Gd1 N1 151.21(7) . 1_655 ?
O7 Gd1 N5 26.10(7) . . ?
O7 Gd1 N6 74.94(7) . . ?
O7 Gd1 N7 103.56(6) . . ?
O8 Gd1 O10 121.75(6) . . ?
O8 Gd1 O13 120.11(6) . . ?
O8 Gd1 N1 147.83(7) . 1_655 ?
O8 Gd1 N5 26.15(7) . . ?
O8 Gd1 N6 127.06(7) . . ?
O8 Gd1 N7 98.67(7) . . ?
O10 Gd1 O13 110.93(6) . . ?
O10 Gd1 N1 75.86(7) . 1_655 ?
O10 Gd1 N5 98.05(7) . . ?
O10 Gd1 N6 26.18(7) . . ?
O10 Gd1 N7 119.01(7) . . ?
O11 Gd1 O7 77.51(7) . . ?
O11 Gd1 O8 124.00(7) . . ?
O11 Gd1 O10 52.06(7) . . ?
O11 Gd1 O13 69.70(6) . . ?
O11 Gd1 N1 88.17(7) . 1_655 ?
O11 Gd1 N5 101.79(7) . . ?
O11 Gd1 N6 25.88(7) . . ?
O11 Gd1 N7 67.97(7) . . ?
O13 Gd1 N1 67.87(6) . 1_655 ?
O13 Gd1 N5 129.93(6) . . ?
O13 Gd1 N6 90.26(7) . . ?
O13 Gd1 N7 25.86(6) . . ?
O14 Gd1 O7 80.48(6) . . ?
O14 Gd1 O8 75.19(6) . . ?
O14 Gd1 O10 123.96(7) . . ?
O14 Gd1 O11 73.71(7) . . ?
O14 Gd1 O13 51.70(6) . . ?
O14 Gd1 N1 119.56(6) . 1_655 ?
O14 Gd1 N5 78.29(6) . . ?
O14 Gd1 N6 98.73(7) . . ?
O14 Gd1 N7 25.94(6) . . ?
N1 Gd1 N5 161.69(7) 1_655 . ?
N1 Gd1 N6 81.29(7) 1_655 . ?
N1 Gd1 N7 93.71(7) 1_655 . ?
N5 Gd1 N7 104.23(6) . . ?
N6 Gd1 N5 100.96(7) . . ?
N6 Gd1 N7 93.37(7) . . ?
C8 O1 C7 116.06(19) . . ?
C14 O2 Gd1 173.50(18) . . ?
C23 O3 C22 116.46(18) . . ?
C38 O5 C37 116.24(18) . . ?
C44 O6 Gd1 139.04(17) . 2_646 ?
N5 O7 Gd1 96.07(14) . . ?
N5 O8 Gd1 95.74(15) . . ?
N6 O10 Gd1 95.40(15) . . ?
N6 O11 Gd1 96.88(16) . . ?
N7 O13 Gd1 94.38(14) . . ?
N7 O14 Gd1 98.47(14) . . ?
C4 N1 Gd1 122.44(18) . 1_455 ?
C4 N1 C5 116.5(2) . . ?
C5 N1 Gd1 119.88(17) . 1_455 ?
C14 N2 C15 123.5(2) . . ?
C29 N3 C30 120.3(2) . . ?
C44 N4 C45 123.9(2) . . ?
O7 N5 Gd1 57.83(12) . . ?
O7 N5 O8 115.5(2) . . ?
O8 N5 Gd1 58.11(12) . . ?
O9 N5 Gd1 174.05(18) . . ?
O9 N5 O7 122.6(2) . . ?
O9 N5 O8 121.8(3) . . ?
O10 N6 Gd1 58.42(13) . . ?
O11 N6 Gd1 57.24(14) . . ?
O11 N6 O10 115.7(2) . . ?
O12 N6 Gd1 178.4(2) . . ?
O12 N6 O10 122.6(3) . . ?
O12 N6 O11 121.8(3) . . ?
O13 N7 Gd1 59.75(12) . . ?
O13 N7 O14 115.0(2) . . ?
O14 N7 Gd1 55.60(11) . . ?
O15 N7 Gd1 174.30(19) . . ?
O15 N7 O13 122.9(2) . . ?
O15 N7 O14 122.1(2) . . ?
C2 C1 C7 109.5(2) . . ?
C2 C1 C37 106.21(19) . . ?
C22 C1 C2 114.5(2) . . ?
C22 C1 C7 105.88(19) . . ?
C22 C1 C37 111.9(2) . . ?
C37 C1 C7 108.7(2) . . ?
C3 C2 C1 118.8(2) . . ?
C6 C2 C1 123.9(2) . . ?
C6 C2 C3 117.3(2) . . ?
C4 C3 C2 119.6(3) . . ?
N1 C4 C3 124.0(3) . . ?
N1 C5 C6 123.6(3) . . ?
C2 C6 C5 119.1(3) . . ?
O1 C7 C1 107.58(19) . . ?
O1 C8 C9 122.2(2) . . ?
O1 C8 C13 117.7(2) . . ?
C9 C8 C13 120.1(2) . . ?
C8 C9 C10 120.5(2) . . ?
C11 C10 C9 120.1(3) . . ?
C10 C11 C12 119.5(2) . . ?
C11 C12 C13 121.8(2) . . ?
C8 C13 C14 126.3(2) . . ?
C12 C13 C8 118.0(2) . . ?
C12 C13 C14 115.8(2) . . ?
O2 C14 N2 121.1(2) . . ?
O2 C14 C13 118.1(2) . . ?
N2 C14 C13 120.7(2) . . ?
N2 C15 C16 112.6(2) . . ?
C17 C16 C15 121.9(3) . . ?
C17 C16 C21 118.8(3) . . ?
C21 C16 C15 119.3(3) . . ?
C16 C17 C18 120.9(3) . . ?
C19 C18 C17 119.6(3) . . ?
C20 C19 C18 120.0(3) . . ?
C19 C20 C21 120.8(3) . . ?
C20 C21 C16 120.0(3) . . ?
O3 C22 C1 110.38(19) . . ?
O3 C23 C24 122.1(2) . . ?
O3 C23 C28 117.5(2) . . ?
C24 C23 C28 120.3(3) . . ?
C25 C24 C23 119.6(3) . . ?
C26 C25 C24 121.0(2) . . ?
C25 C26 C27 119.1(3) . . ?
C26 C27 C28 121.7(3) . . ?
C23 C28 C29 126.9(2) . . ?
C27 C28 C23 118.3(2) . . ?
C27 C28 C29 114.8(2) . . ?
O4 C29 N3 120.6(2) . . ?
O4 C29 C28 120.3(2) . . ?
N3 C29 C28 119.0(2) . . ?
N3 C30 C31 109.8(2) . . ?
C32 C31 C30 121.0(3) . . ?
C32 C31 C36 119.0(3) . . ?
C36 C31 C30 120.0(3) . . ?
C33 C32 C31 120.3(3) . . ?
C34 C33 C32 120.1(3) . . ?
C35 C34 C33 120.0(3) . . ?
C34 C35 C36 120.2(3) . . ?
C35 C36 C31 120.4(3) . . ?
O5 C37 C1 109.48(18) . . ?
O5 C38 C39 124.1(2) . . ?
O5 C38 C43 116.6(2) . . ?
C43 C38 C39 119.2(2) . . ?
C40 C39 C38 119.6(2) . . ?
C41 C40 C39 121.1(2) . . ?
C40 C41 C42 119.0(3) . . ?
C43 C42 C41 120.7(3) . . ?
C38 C43 C44 122.8(2) . . ?
C42 C43 C38 120.2(2) . . ?
C42 C43 C44 117.0(2) . . ?
O6 C44 N4 122.4(2) . . ?
O6 C44 C43 119.3(2) . . ?
N4 C44 C43 118.1(2) . . ?
N4 C45 C46 112.7(2) . . ?
C47 C46 C45 123.8(2) . . ?
C47 C46 C51 118.0(3) . . ?
C51 C46 C45 118.1(2) . . ?
C46 C47 C48 120.1(3) . . ?
C49 C48 C47 120.7(3) . . ?
C50 C49 C48 119.1(3) . . ?
C51 C50 C49 120.4(3) . . ?
C50 C51 C46 121.6(3) . . ?

loop_
_geom_bond_atom_site_label_1
_geom_bond_atom_site_label_2
_geom_bond_distance
_geom_bond_site_symmetry_2
_geom_bond_publ_flag
Gd1 O2 2.3192(17) . ?
Gd1 O6 2.3685(18) 2_656 ?
Gd1 O7 2.4627(18) . ?
Gd1 O8 2.4689(19) . ?
Gd1 O10 2.475(2) . ?
Gd1 O11 2.450(2) . ?
Gd1 O13 2.5184(17) . ?
Gd1 O14 2.4247(18) . ?
Gd1 N1 2.548(2) 1_655 ?
Gd1 N5 2.893(2) . ?
Gd1 N6 2.893(3) . ?
Gd1 N7 2.907(2) . ?
O1 C7 1.446(3) . ?
O1 C8 1.374(3) . ?
O2 C14 1.257(3) . ?
O3 C22 1.442(3) . ?
O3 C23 1.380(3) . ?
O4 C29 1.238(3) . ?
O5 C37 1.431(3) . ?
O5 C38 1.371(3) . ?
O6 Gd1 2.3686(18) 2_646 ?
O6 C44 1.255(3) . ?
O7 N5 1.280(3) . ?
O8 N5 1.281(3) . ?
O9 N5 1.216(3) . ?
O10 N6 1.282(3) . ?
O11 N6 1.272(3) . ?
O12 N6 1.212(3) . ?
O13 N7 1.272(3) . ?
O14 N7 1.285(3) . ?
O15 N7 1.217(3) . ?
N1 Gd1 2.548(2) 1_455 ?
N1 C4 1.337(4) . ?
N1 C5 1.346(3) . ?
N2 C14 1.325(3) . ?
N2 C15 1.472(3) . ?
N3 C29 1.333(3) . ?
N3 C30 1.470(3) . ?
N4 C44 1.314(3) . ?
N4 C45 1.453(3) . ?
C1 C2 1.530(3) . ?
C1 C7 1.534(3) . ?
C1 C22 1.530(4) . ?
C1 C37 1.531(3) . ?
C2 C3 1.399(4) . ?
C2 C6 1.386(4) . ?
C3 C4 1.376(4) . ?
C5 C6 1.396(4) . ?
C8 C9 1.388(4) . ?
C8 C13 1.410(3) . ?
C9 C10 1.394(4) . ?
C10 C11 1.378(4) . ?
C11 C12 1.387(4) . ?
C12 C13 1.397(4) . ?
C13 C14 1.492(4) . ?
C15 C16 1.511(4) . ?
C16 C17 1.389(4) . ?
C16 C21 1.396(4) . ?
C17 C18 1.391(5) . ?
C18 C19 1.389(5) . ?
C19 C20 1.370(5) . ?
C20 C21 1.393(5) . ?
C23 C24 1.394(3) . ?
C23 C28 1.398(4) . ?
C24 C25 1.383(4) . ?
C25 C26 1.379(4) . ?
C26 C27 1.381(4) . ?
C27 C28 1.391(4) . ?
C28 C29 1.507(3) . ?
C30 C31 1.502(4) . ?
C31 C32 1.390(4) . ?
C31 C36 1.392(4) . ?
C32 C33 1.389(4) . ?
C33 C34 1.385(4) . ?
C34 C35 1.373(4) . ?
C35 C36 1.391(4) . ?
C38 C39 1.396(3) . ?
C38 C43 1.394(3) . ?
C39 C40 1.388(4) . ?
C40 C41 1.381(4) . ?
C41 C42 1.388(4) . ?
C42 C43 1.381(4) . ?
C43 C44 1.506(3) . ?
C45 C46 1.521(4) . ?
C46 C47 1.388(4) . ?
C46 C51 1.393(4) . ?
C47 C48 1.397(4) . ?
C48 C49 1.381(5) . ?
C49 C50 1.377(5) . ?
C50 C51 1.373(4) . ?

loop_
_platon_squeeze_void_nr
_platon_squeeze_void_average_x
_platon_squeeze_void_average_y
_platon_squeeze_void_average_z
_platon_squeeze_void_volume
_platon_squeeze_void_count_electrons
_platon_squeeze_void_content
1 -0.009 0.500 0.000 506 140 ' '
2 0.008 1.000 0.500 505 140 ' '
